data_7115828
loop_
_publ_author_name
'Xiaolei Zhang'
'Zhiwen Zhou'
'Hong Yan'

_publ_section_title
;
 Metal-metal redox synergy in selective B-H activation of
 ortho-carborane-9,12-dithiolate
;
_journal_name_full Chem.Commun.
_journal_page_first 13077
_journal_paper_doi 10.1039/C4cc06171C
_journal_volume 50
_journal_year 2014
_chemical_formula_sum 'C48 H55 B10 F6 P3 Rh2 S2'
_chemical_formula_weight 1216.87
_chemical_name_systematic
; 
 ? 
;
_space_group_IT_number 14
_symmetry_cell_setting monoclinic
_symmetry_space_group_name_Hall '-P 2ybc'
_symmetry_space_group_name_H-M 'P 1 21/c 1'
_atom_sites_solution_hydrogens geom
_atom_sites_solution_primary direct
_atom_sites_solution_secondary difmap
_audit_creation_method SHELXL-97
_cell_angle_alpha 90.00
_cell_angle_beta 93.648(3)
_cell_angle_gamma 90.00
_cell_formula_units_Z 8
_cell_length_a 25.340(3)
_cell_length_b 20.953(2)
_cell_length_c 22.865(2)
_cell_measurement_temperature 291(2)
_cell_volume 12116(2)
_computing_structure_refinement 'SHELXL-97 (Sheldrick, 2008)'
_computing_structure_solution 'SHELXS-97 (Sheldrick, 2008)'
_diffrn_ambient_temperature 291(2)
_diffrn_measured_fraction_theta_full 0.999
_diffrn_measured_fraction_theta_max 0.999
_diffrn_radiation_monochromator graphite
_diffrn_radiation_source 'fine-focus sealed tube'
_diffrn_radiation_type MoK\a
_diffrn_radiation_wavelength 0.71073
_diffrn_reflns_av_R_equivalents 0.0260
_diffrn_reflns_av_sigmaI/netI 0.0546
_diffrn_reflns_limit_h_max 24
_diffrn_reflns_limit_h_min -31
_diffrn_reflns_limit_k_max 25
_diffrn_reflns_limit_k_min -25
_diffrn_reflns_limit_l_max 28
_diffrn_reflns_limit_l_min -26
_diffrn_reflns_number 71768
_diffrn_reflns_theta_full 26.00
_diffrn_reflns_theta_max 26.00
_diffrn_reflns_theta_min 0.81
_exptl_absorpt_coefficient_mu 0.742
_exptl_absorpt_correction_T_max 0.915
_exptl_absorpt_correction_T_min 0.901
_exptl_absorpt_correction_type multi-scan
_exptl_crystal_density_diffrn 1.334
_exptl_crystal_density_method 'not measured'
_exptl_crystal_F_000 4912
_exptl_crystal_size_max 0.14
_exptl_crystal_size_mid 0.13
_exptl_crystal_size_min 0.12
_refine_diff_density_max 0.933
_refine_diff_density_min -0.785
_refine_diff_density_rms 0.125
_refine_ls_extinction_method none
_refine_ls_goodness_of_fit_ref 1.042
_refine_ls_hydrogen_treatment constr
_refine_ls_matrix_type fullcycle
_refine_ls_number_parameters 1277
_refine_ls_number_reflns 23803
_refine_ls_number_restraints 0
_refine_ls_restrained_S_all 1.042
_refine_ls_R_factor_all 0.0590
_refine_ls_R_factor_gt 0.0521
_refine_ls_shift/su_max 0.000
_refine_ls_shift/su_mean 0.000
_refine_ls_structure_factor_coef Fsqd
_refine_ls_weighting_details 'calc w=1/[\s^2^(Fo^2^)+(0.0700P)^2^+1.9900P] where P=(Fo^2^+2Fc^2^)/3'
_refine_ls_weighting_scheme calc
_refine_ls_wR_factor_gt 0.1291
_refine_ls_wR_factor_ref 0.1305
_reflns_number_gt 16988
_reflns_number_total 23803
_reflns_threshold_expression >2sigma(I)
_cod_data_source_file c4cc06171c2.cif
_cod_data_source_block 20120705C
_cod_original_sg_symbol_H-M P21/c
_cod_database_code 7115828

loop_
_symmetry_equiv_pos_as_xyz
'x, y, z'
'-x, y+1/2, -z+1/2'
'-x, -y, -z'
'x, -y-1/2, z-1/2'

loop_
_atom_site_label
_atom_site_type_symbol
_atom_site_fract_x
_atom_site_fract_y
_atom_site_fract_z
_atom_site_U_iso_or_equiv
_atom_site_adp_type
_atom_site_occupancy
_atom_site_symmetry_multiplicity
_atom_site_calc_flag
_atom_site_refinement_flags
B3 B 0.9042(2) 0.3198(2) 0.4253(2) 0.0467(13) Uani 1 1 d .
H3 H 0.9434 0.3057 0.4117 0.056 Uiso 1 1 d R
B4 B 0.8565(2) 0.3673(2) 0.3794(2) 0.0434(12) Uani 1 1 d .
H4 H 0.8661 0.3827 0.3353 0.052 Uiso 1 1 d R
B5 B 0.8187(2) 0.4167(2) 0.4267(2) 0.0473(13) Uani 1 1 d .
H5 H 0.8038 0.4637 0.4118 0.057 Uiso 1 1 d R
B6 B 0.8416(2) 0.4030(2) 0.5015(3) 0.0483(13) Uani 1 1 d .
H6 H 0.8421 0.4407 0.5350 0.058 Uiso 1 1 d R
B7 B 0.8278(2) 0.3206(2) 0.5175(2) 0.0438(12) Uani 1 1 d .
H7 H 0.8189 0.3049 0.5617 0.053 Uiso 1 1 d R
B8 B 0.7827(2) 0.3672(2) 0.4711(2) 0.0410(12) Uani 1 1 d .
H8 H 0.7441 0.3818 0.4860 0.049 Uiso 1 1 d R
B9 B 0.79343(18) 0.3447(2) 0.3975(2) 0.0371(11) Uani 1 1 d .
B10 B 0.84494(18) 0.2874(2) 0.3975(2) 0.0369(11) Uani 1 1 d .
H10 H 0.8458 0.2495 0.3643 0.044 Uiso 1 1 d R
B11 B 0.86623(19) 0.2695(3) 0.4724(2) 0.0432(12) Uani 1 1 d .
H11 H 0.8813 0.2228 0.4879 0.052 Uiso 1 1 d R
B12 B 0.79799(18) 0.2858(2) 0.4511(2) 0.0317(10) Uani 1 1 d .
B13 B 0.8434(2) 0.5984(2) 0.4808(3) 0.0504(13) Uani 1 1 d .
H13 H 0.8438 0.5600 0.4480 0.061 Uiso 1 1 d R
B14 B 0.8308(2) 0.6807(2) 0.4620(2) 0.0434(12) Uani 1 1 d .
H14 H 0.8224 0.6949 0.4160 0.052 Uiso 1 1 d R
B15 B 0.8684(2) 0.7313(2) 0.5123(2) 0.0403(11) Uani 1 1 d .
H15 H 0.8836 0.7781 0.4993 0.048 Uiso 1 1 d R
B16 B 0.9040(2) 0.6817(3) 0.5608(2) 0.0472(13) Uani 1 1 d .
H16 H 0.9437 0.6951 0.5790 0.057 Uiso 1 1 d R
B17 B 0.8581(2) 0.6360(2) 0.6026(2) 0.0459(12) Uani 1 1 d .
H17 H 0.8668 0.6205 0.6481 0.055 Uiso 1 1 d R
B18 B 0.84705(17) 0.7179(2) 0.5830(2) 0.0356(10) Uani 1 1 d .
H18 H 0.8488 0.7552 0.6170 0.043 Uiso 1 1 d R
B19 B 0.80058(19) 0.7174(2) 0.5201(2) 0.0351(10) Uani 1 1 d .
B20 B 0.7850(2) 0.6363(2) 0.4997(2) 0.0422(12) Uani 1 1 d .
H20 H 0.7464 0.6221 0.4791 0.051 Uiso 1 1 d R
B21 B 0.8221(2) 0.5861(2) 0.5496(2) 0.0469(13) Uani 1 1 d .
H21 H 0.8077 0.5388 0.5621 0.056 Uiso 1 1 d R
B22 B 0.79363(19) 0.6607(2) 0.5751(2) 0.0362(10) Uani 1 1 d .
C1 C 0.88453(18) 0.3966(2) 0.4447(2) 0.0494(11) Uani 1 1 d .
H1 H 0.9149 0.4338 0.4424 0.059 Uiso 1 1 d R
C2 C 0.88823(18) 0.3444(2) 0.4962(2) 0.0483(11) Uani 1 1 d .
H2 H 0.9207 0.3467 0.5303 0.058 Uiso 1 1 d R
C13 C 0.60211(17) 0.2459(2) 0.4426(2) 0.0436(10) Uani 1 1 d .
C14 C 0.58700(16) 0.2635(2) 0.3832(2) 0.0465(11) Uani 1 1 d .
C15 C 0.59502(16) 0.3300(2) 0.3799(2) 0.0452(11) Uani 1 1 d .
C16 C 0.61607(17) 0.3531(2) 0.4355(2) 0.0483(11) Uani 1 1 d .
C17 C 0.61942(17) 0.2989(2) 0.4750(2) 0.0482(11) Uani 1 1 d .
C18 C 0.5939(2) 0.1782(2) 0.4667(2) 0.0646(14) Uani 1 1 d .
H18A H 0.6249 0.1652 0.4898 0.097 Uiso 1 1 calc R
H18B H 0.5874 0.1491 0.4346 0.097 Uiso 1 1 calc R
H18C H 0.5641 0.1782 0.4906 0.097 Uiso 1 1 calc R
C19 C 0.56582(18) 0.2194(2) 0.3367(2) 0.0584(14) Uani 1 1 d .
H19A H 0.5558 0.2434 0.3019 0.088 Uiso 1 1 calc R
H19B H 0.5355 0.1975 0.3498 0.088 Uiso 1 1 calc R
H19C H 0.5925 0.1889 0.3281 0.088 Uiso 1 1 calc R
C20 C 0.5806(2) 0.3711(3) 0.3271(3) 0.0694(16) Uani 1 1 d .
H20A H 0.6085 0.4011 0.3217 0.104 Uiso 1 1 calc R
H20B H 0.5484 0.3937 0.3329 0.104 Uiso 1 1 calc R
H20C H 0.5758 0.3445 0.2929 0.104 Uiso 1 1 calc R
C21 C 0.6276(2) 0.4213(2) 0.4523(3) 0.0711(16) Uani 1 1 d .
H21A H 0.6541 0.4381 0.4284 0.107 Uiso 1 1 calc R
H21B H 0.6401 0.4232 0.4928 0.107 Uiso 1 1 calc R
H21C H 0.5958 0.4461 0.4465 0.107 Uiso 1 1 calc R
C22 C 0.6489(2) 0.2936(2) 0.5416(2) 0.0623(15) Uani 1 1 d .
H22A H 0.6432 0.2519 0.5573 0.093 Uiso 1 1 calc R
H22B H 0.6345 0.3252 0.5665 0.093 Uiso 1 1 calc R
H22C H 0.6862 0.3008 0.5396 0.093 Uiso 1 1 calc R
C23 C 0.66618(10) 0.28033(13) 0.21335(13) 0.0447(11) Uani 1 1 d G
C24 C 0.61785(12) 0.25473(11) 0.19295(14) 0.0551(13) Uani 1 1 d G
H24 H 0.6122 0.2110 0.1949 0.066 Uiso 1 1 calc R
C25 C 0.57799(10) 0.29458(16) 0.16968(15) 0.0683(16) Uani 1 1 d G
H25 H 0.5457 0.2775 0.1560 0.082 Uiso 1 1 calc R
C26 C 0.58646(11) 0.36001(15) 0.16679(14) 0.0563(13) Uani 1 1 d G
H26 H 0.5598 0.3867 0.1512 0.068 Uiso 1 1 calc R
C27 C 0.63478(13) 0.38561(11) 0.18719(14) 0.0588(13) Uani 1 1 d G
H27 H 0.6404 0.4294 0.1853 0.071 Uiso 1 1 calc R
C28 C 0.67464(10) 0.34576(14) 0.21047(13) 0.0552(13) Uani 1 1 d G
H28 H 0.7070 0.3629 0.2241 0.066 Uiso 1 1 calc R
C29 C 0.70685(17) 0.15373(19) 0.20155(17) 0.0375(9) Uani 1 1 d .
C30 C 0.73241(19) 0.1322(2) 0.15304(19) 0.0460(11) Uani 1 1 d .
H30 H 0.7588 0.1563 0.1371 0.055 Uiso 1 1 calc R
C31 C 0.7170(2) 0.0731(2) 0.1293(2) 0.0507(12) Uani 1 1 d .
H31 H 0.7338 0.0586 0.0969 0.061 Uiso 1 1 calc R
C32 C 0.6808(2) 0.0374(2) 0.1496(2) 0.0603(14) Uani 1 1 d .
H32 H 0.6722 -0.0017 0.1322 0.072 Uiso 1 1 calc R
C33 C 0.6545(2) 0.0590(2) 0.1985(2) 0.0631(15) Uani 1 1 d .
H33 H 0.6285 0.0336 0.2136 0.076 Uiso 1 1 calc R
C34 C 0.66665(18) 0.1164(2) 0.2240(2) 0.0492(11) Uani 1 1 d .
H34 H 0.6486 0.1307 0.2557 0.059 Uiso 1 1 calc R
C35 C 0.77372(16) 0.26727(18) 0.19893(18) 0.0355(9) Uani 1 1 d .
C36 C 0.82050(19) 0.2865(2) 0.22846(19) 0.0478(12) Uani 1 1 d .
H36 H 0.8267 0.2768 0.2680 0.057 Uiso 1 1 calc R
C37 C 0.8589(2) 0.3208(2) 0.1989(2) 0.0568(13) Uani 1 1 d .
H37 H 0.8903 0.3336 0.2189 0.068 Uiso 1 1 calc R
C38 C 0.8497(2) 0.3349(3) 0.1413(2) 0.0730(17) Uani 1 1 d .
H38 H 0.8745 0.3584 0.1222 0.088 Uiso 1 1 calc R
C39 C 0.8032(2) 0.3146(3) 0.1100(2) 0.0644(15) Uani 1 1 d .
H39 H 0.7982 0.3227 0.0701 0.077 Uiso 1 1 calc R
C40 C 0.76526(19) 0.2826(2) 0.13895(18) 0.0425(10) Uani 1 1 d .
H40 H 0.7337 0.2710 0.1188 0.051 Uiso 1 1 calc R
C41 C 0.79847(16) 0.0826(2) 0.28068(18) 0.0397(10) Uani 1 1 d .
C42 C 0.78903(18) 0.0217(2) 0.2601(2) 0.0510(12) Uani 1 1 d .
H42 H 0.7647 -0.0040 0.2777 0.061 Uiso 1 1 calc R
C43 C 0.8165(2) -0.0025(3) 0.2117(2) 0.0739(16) Uani 1 1 d .
H43 H 0.8094 -0.0437 0.1983 0.089 Uiso 1 1 calc R
C44 C 0.8521(2) 0.0333(3) 0.1856(3) 0.0750(17) Uani 1 1 d .
H44 H 0.8698 0.0164 0.1547 0.090 Uiso 1 1 calc R
C45 C 0.8630(2) 0.0962(3) 0.2047(2) 0.0645(15) Uani 1 1 d .
H45 H 0.8873 0.1216 0.1867 0.077 Uiso 1 1 calc R
C46 C 0.83584(18) 0.1190(2) 0.2518(2) 0.0529(12) Uani 1 1 d .
H46 H 0.8428 0.1604 0.2648 0.063 Uiso 1 1 calc R
C47 C 0.72333(15) 0.05991(17) 0.36776(16) 0.0314(8) Uani 1 1 d .
C48 C 0.66993(16) 0.0795(2) 0.37077(19) 0.0434(10) Uani 1 1 d .
H48 H 0.6603 0.1217 0.3634 0.052 Uiso 1 1 calc R
C49 C 0.63144(18) 0.0341(2) 0.3851(2) 0.0535(12) Uani 1 1 d .
H49 H 0.5963 0.0467 0.3863 0.064 Uiso 1 1 calc R
C50 C 0.6446(2) -0.0272(3) 0.3972(2) 0.0596(14) Uani 1 1 d .
H50 H 0.6189 -0.0565 0.4064 0.072 Uiso 1 1 calc R
C51 C 0.69700(19) -0.0459(2) 0.3955(2) 0.0558(13) Uani 1 1 d .
H51 H 0.7061 -0.0880 0.4043 0.067 Uiso 1 1 calc R
C52 C 0.73576(18) -0.00389(19) 0.3812(2) 0.0487(11) Uani 1 1 d .
H52 H 0.7705 -0.0179 0.3804 0.058 Uiso 1 1 calc R
C53 C 0.82512(16) 0.10644(18) 0.40114(18) 0.0354(9) Uani 1 1 d .
C54 C 0.87767(18) 0.1133(2) 0.3887(2) 0.0555(13) Uani 1 1 d .
H54 H 0.8859 0.1238 0.3509 0.067 Uiso 1 1 calc R
C55 C 0.91691(19) 0.1050(2) 0.4305(2) 0.0596(13) Uani 1 1 d .
H55 H 0.9518 0.1110 0.4211 0.072 Uiso 1 1 calc R
C56 C 0.9063(2) 0.0875(2) 0.4882(2) 0.0570(14) Uani 1 1 d .
H56 H 0.9337 0.0805 0.5166 0.068 Uiso 1 1 calc R
C57 C 0.8559(2) 0.0812(2) 0.5009(2) 0.0477(11) Uani 1 1 d .
H57 H 0.8482 0.0702 0.5388 0.057 Uiso 1 1 calc R
C58 C 0.81520(17) 0.09058(18) 0.45907(19) 0.0409(10) Uani 1 1 d .
H58 H 0.7804 0.0864 0.4694 0.049 Uiso 1 1 calc R
C59 C 0.89120(18) 0.6582(2) 0.4912(2) 0.0484(11) Uani 1 1 d .
H59 H 0.9245 0.6573 0.4626 0.058 Uiso 1 1 d R
C60 C 0.88471(19) 0.6045(2) 0.5427(2) 0.0516(12) Uani 1 1 d .
H60 H 0.9142 0.5664 0.5507 0.062 Uiso 1 1 d R
C61 C 0.60596(16) 0.7600(2) 0.4931(2) 0.0453(11) Uani 1 1 d .
C62 C 0.58898(17) 0.7452(2) 0.5497(2) 0.0450(11) Uani 1 1 d .
C63 C 0.59504(16) 0.6806(2) 0.56157(19) 0.0411(10) Uani 1 1 d .
C64 C 0.61772(17) 0.6526(2) 0.5097(2) 0.0449(11) Uani 1 1 d .
C65 C 0.62440(16) 0.7017(2) 0.46951(19) 0.0427(10) Uani 1 1 d .
C66 C 0.6046(2) 0.8224(3) 0.4632(3) 0.0735(17) Uani 1 1 d .
H66A H 0.5688 0.8374 0.4587 0.110 Uiso 1 1 calc R
H66B H 0.6185 0.8179 0.4253 0.110 Uiso 1 1 calc R
H66C H 0.6257 0.8525 0.4861 0.110 Uiso 1 1 calc R
C67 C 0.56432(19) 0.7916(3) 0.5897(3) 0.0661(16) Uani 1 1 d .
H67A H 0.5266 0.7916 0.5819 0.099 Uiso 1 1 calc R
H67B H 0.5779 0.8337 0.5832 0.099 Uiso 1 1 calc R
H67C H 0.5727 0.7794 0.6297 0.099 Uiso 1 1 calc R
C68 C 0.5772(2) 0.6437(2) 0.6120(2) 0.0654(15) Uani 1 1 d .
H68A H 0.5950 0.6592 0.6476 0.098 Uiso 1 1 calc R
H68B H 0.5855 0.5994 0.6071 0.098 Uiso 1 1 calc R
H68C H 0.5397 0.6486 0.6141 0.098 Uiso 1 1 calc R
C69 C 0.6292(2) 0.5830(2) 0.4999(3) 0.0638(15) Uani 1 1 d .
H69A H 0.6085 0.5682 0.4660 0.096 Uiso 1 1 calc R
H69B H 0.6203 0.5588 0.5336 0.096 Uiso 1 1 calc R
H69C H 0.6661 0.5777 0.4939 0.096 Uiso 1 1 calc R
C70 C 0.6452(2) 0.6931(3) 0.40869(19) 0.0583(13) Uani 1 1 d .
H70A H 0.6831 0.6912 0.4120 0.087 Uiso 1 1 calc R
H70B H 0.6340 0.7285 0.3842 0.087 Uiso 1 1 calc R
H70C H 0.6314 0.6542 0.3916 0.087 Uiso 1 1 calc R
C71 C 0.66432(18) 0.7286(2) 0.73791(18) 0.0401(10) Uani 1 1 d .
C72 C 0.61646(19) 0.7556(3) 0.7476(2) 0.0580(13) Uani 1 1 d .
H72 H 0.6126 0.7994 0.7424 0.070 Uiso 1 1 calc R
C73 C 0.5724(2) 0.7201(3) 0.7653(2) 0.0592(14) Uani 1 1 d .
H73 H 0.5407 0.7402 0.7723 0.071 Uiso 1 1 calc R
C74 C 0.5781(2) 0.6551(2) 0.7716(2) 0.0589(13) Uani 1 1 d .
H74 H 0.5497 0.6305 0.7825 0.071 Uiso 1 1 calc R
C75 C 0.62675(19) 0.6254(2) 0.7618(2) 0.0523(12) Uani 1 1 d .
H75 H 0.6311 0.5817 0.7673 0.063 Uiso 1 1 calc R
C76 C 0.6693(2) 0.6636(2) 0.7432(2) 0.0539(12) Uani 1 1 d .
H76 H 0.7009 0.6441 0.7346 0.065 Uiso 1 1 calc R
C77 C 0.77233(18) 0.7314(2) 0.7689(2) 0.0457(11) Uani 1 1 d .
C78 C 0.7652(2) 0.7142(2) 0.82595(19) 0.0489(12) Uani 1 1 d .
H78 H 0.7334 0.7250 0.8417 0.059 Uiso 1 1 calc R
C79 C 0.80121(19) 0.6831(2) 0.8598(2) 0.0493(11) Uani 1 1 d .
H79 H 0.7953 0.6741 0.8986 0.059 Uiso 1 1 calc R
C80 C 0.8478(2) 0.6642(3) 0.8361(2) 0.0715(16) Uani 1 1 d .
H80 H 0.8727 0.6408 0.8587 0.086 Uiso 1 1 calc R
C81 C 0.8576(2) 0.6803(3) 0.7780(2) 0.0644(15) Uani 1 1 d .
H81 H 0.8890 0.6688 0.7621 0.077 Uiso 1 1 calc R
C82 C 0.82011(19) 0.7128(2) 0.74637(19) 0.0474(11) Uani 1 1 d .
H82 H 0.8261 0.7235 0.7079 0.057 Uiso 1 1 calc R
C83 C 0.71231(17) 0.84947(19) 0.76095(17) 0.0384(9) Uani 1 1 d .
C84 C 0.74314(19) 0.8662(2) 0.81232(19) 0.0478(11) Uani 1 1 d .
H84 H 0.7698 0.8393 0.8274 0.057 Uiso 1 1 calc R
C85 C 0.73302(19) 0.9233(2) 0.8399(2) 0.0482(11) Uani 1 1 d .
H85 H 0.7527 0.9330 0.8744 0.058 Uiso 1 1 calc R
C86 C 0.6962(2) 0.9658(2) 0.8196(2) 0.0557(13) Uani 1 1 d .
H86 H 0.6916 1.0047 0.8382 0.067 Uiso 1 1 calc R
C87 C 0.6650(2) 0.9483(2) 0.7686(2) 0.0549(12) Uani 1 1 d .
H87 H 0.6380 0.9756 0.7552 0.066 Uiso 1 1 calc R
C88 C 0.67253(18) 0.8936(2) 0.7383(2) 0.0510(12) Uani 1 1 d .
H88 H 0.6525 0.8850 0.7037 0.061 Uiso 1 1 calc R
C89 C 0.80099(17) 0.92361(18) 0.68871(19) 0.0386(10) Uani 1 1 d .
C90 C 0.83684(17) 0.8862(2) 0.72199(19) 0.0457(11) Uani 1 1 d .
H90 H 0.8417 0.8436 0.7122 0.055 Uiso 1 1 calc R
C91 C 0.8658(2) 0.9130(3) 0.7708(2) 0.0590(13) Uani 1 1 d .
H91 H 0.8921 0.8893 0.7910 0.071 Uiso 1 1 calc R
C92 C 0.8552(2) 0.9746(3) 0.7885(2) 0.0632(14) Uani 1 1 d .
H92 H 0.8731 0.9923 0.8213 0.076 Uiso 1 1 calc R
C93 C 0.8186(2) 1.0077(2) 0.7573(2) 0.0651(15) Uani 1 1 d .
H93 H 0.8105 1.0486 0.7699 0.078 Uiso 1 1 calc R
C94 C 0.7918(2) 0.9847(2) 0.7069(2) 0.0549(13) Uani 1 1 d .
H94 H 0.7678 1.0105 0.6856 0.066 Uiso 1 1 calc R
C95 C 0.72082(16) 0.9451(2) 0.59347(18) 0.0394(10) Uani 1 1 d .
C96 C 0.66934(16) 0.9249(2) 0.58612(19) 0.0421(10) Uani 1 1 d .
H96 H 0.6609 0.8831 0.5953 0.051 Uiso 1 1 calc R
C97 C 0.6287(2) 0.9670(2) 0.5648(2) 0.0580(13) Uani 1 1 d .
H97 H 0.5940 0.9527 0.5602 0.070 Uiso 1 1 calc R
C98 C 0.6408(2) 1.0294(2) 0.5507(2) 0.0627(14) Uani 1 1 d .
H98 H 0.6144 1.0577 0.5376 0.075 Uiso 1 1 calc R
C99 C 0.6948(2) 1.0491(2) 0.5570(2) 0.0615(14) Uani 1 1 d .
H99 H 0.7039 1.0905 0.5472 0.074 Uiso 1 1 calc R
C100 C 0.7334(2) 1.0071(2) 0.5773(2) 0.0492(11) Uani 1 1 d .
H100 H 0.7685 1.0203 0.5804 0.059 Uiso 1 1 calc R
C101 C 0.82421(16) 0.8995(2) 0.57193(18) 0.0395(10) Uani 1 1 d .
C102 C 0.87639(18) 0.8934(2) 0.5926(2) 0.0563(13) Uani 1 1 d .
H102 H 0.8850 0.8825 0.6315 0.068 Uiso 1 1 calc R
C103 C 0.9169(2) 0.9042(3) 0.5530(3) 0.0684(15) Uani 1 1 d .
H103 H 0.9522 0.9028 0.5671 0.082 Uiso 1 1 calc R
C104 C 0.9053(2) 0.9164(2) 0.4963(3) 0.0639(15) Uani 1 1 d .
H104 H 0.9321 0.9202 0.4705 0.077 Uiso 1 1 calc R
C105 C 0.8527(2) 0.9231(2) 0.4765(2) 0.0526(12) Uani 1 1 d .
H105 H 0.8443 0.9347 0.4377 0.063 Uiso 1 1 calc R
C106 C 0.81404(17) 0.91311(19) 0.51232(18) 0.0400(10) Uani 1 1 d .
H106 H 0.7791 0.9153 0.4972 0.048 Uiso 1 1 calc R
F1 F 0.51771(11) -0.01458(17) 0.32500(15) 0.0821(10) Uani 1 1 d .
F2 F 0.47342(13) 0.00909(14) 0.24163(16) 0.0804(10) Uani 1 1 d .
F3 F 0.43756(12) 0.02480(16) 0.32327(14) 0.0766(9) Uani 1 1 d .
F4 F 0.46436(13) 0.10850(16) 0.27534(13) 0.0792(9) Uani 1 1 d .
F5 F 0.50754(13) 0.08025(14) 0.35743(15) 0.0786(9) Uani 1 1 d .
F6 F 0.54422(12) 0.06741(17) 0.27705(17) 0.0875(10) Uani 1 1 d .
F7 F 0.95351(11) 0.89443(14) 0.87985(14) 0.0690(8) Uani 1 1 d .
F8 F 0.95739(12) 0.98701(16) 0.91589(16) 0.0831(10) Uani 1 1 d .
F9 F 1.04642(13) 0.98331(16) 0.92439(14) 0.0811(10) Uani 1 1 d .
F10 F 0.99959(12) 0.90893(13) 0.96432(14) 0.0701(8) Uani 1 1 d .
F11 F 1.04345(11) 0.89266(14) 0.88733(14) 0.0696(8) Uani 1 1 d .
F12 F 0.99836(12) 0.95635(14) 0.83336(14) 0.0712(8) Uani 1 1 d .
P1 P 0.72323(4) 0.22898(5) 0.23985(5) 0.0332(2) Uani 1 1 d .
P2 P 0.77056(4) 0.11721(5) 0.34488(5) 0.0315(2) Uani 1 1 d .
P3 P 0.72319(4) 0.77529(5) 0.72116(5) 0.0346(2) Uani 1 1 d .
P4 P 0.77027(4) 0.88774(5) 0.62172(5) 0.0319(2) Uani 1 1 d .
P5 P 0.49008(6) 0.04646(8) 0.29636(8) 0.0734(4) Uani 1 1 d .
P6 P 0.99977(6) 0.94353(7) 0.90298(7) 0.0654(4) Uani 1 1 d .
Rh1 Rh 0.743215(12) 0.223198(13) 0.338541(13) 0.02819(8) Uani 1 1 d .
Rh2 Rh 0.671123(12) 0.285084(13) 0.404725(13) 0.02878(8) Uani 1 1 d .
Rh3 Rh 0.672673(12) 0.720474(14) 0.547712(14) 0.03255(8) Uani 1 1 d .
Rh4 Rh 0.743664(12) 0.781955(13) 0.625397(13) 0.02887(8) Uani 1 1 d .
S1 S 0.73167(4) 0.33630(4) 0.34667(4) 0.0290(2) Uani 1 1 d .
S2 S 0.74284(4) 0.22590(4) 0.44565(4) 0.0288(2) Uani 1 1 d .
S3 S 0.74505(4) 0.77861(4) 0.51891(4) 0.0292(2) Uani 1 1 d .
S4 S 0.73147(4) 0.66895(4) 0.61580(4) 0.0342(2) Uani 1 1 d .

loop_
_atom_site_aniso_label
_atom_site_aniso_U_11
_atom_site_aniso_U_22
_atom_site_aniso_U_33
_atom_site_aniso_U_23
_atom_site_aniso_U_13
_atom_site_aniso_U_12
B3 0.039(3) 0.043(3) 0.059(3) 0.005(2) 0.006(2) -0.006(2)
B4 0.045(3) 0.035(3) 0.049(3) 0.001(2) 0.001(2) -0.017(2)
B5 0.057(3) 0.031(3) 0.052(3) -0.006(2) -0.009(3) -0.004(2)
B6 0.047(3) 0.036(3) 0.060(4) -0.014(2) -0.009(3) -0.007(2)
B7 0.057(3) 0.036(3) 0.038(3) -0.004(2) -0.003(2) -0.006(2)
B8 0.048(3) 0.030(2) 0.044(3) -0.014(2) -0.006(2) -0.003(2)
B9 0.038(3) 0.033(2) 0.041(3) 0.002(2) 0.004(2) -0.005(2)
B10 0.032(2) 0.040(3) 0.039(3) 0.008(2) 0.001(2) -0.006(2)
B11 0.039(3) 0.053(3) 0.036(3) -0.008(2) -0.012(2) -0.008(2)
B12 0.037(2) 0.028(2) 0.030(2) -0.0023(18) 0.0027(19) 0.0042(18)
B13 0.059(3) 0.038(3) 0.055(3) -0.010(2) 0.009(3) 0.010(2)
B14 0.056(3) 0.043(3) 0.031(3) -0.006(2) 0.001(2) 0.009(2)
B15 0.045(3) 0.034(2) 0.043(3) -0.001(2) 0.010(2) 0.006(2)
B16 0.036(3) 0.047(3) 0.057(3) -0.009(3) 0.000(2) 0.009(2)
B17 0.048(3) 0.049(3) 0.040(3) 0.006(2) 0.004(2) 0.018(2)
B18 0.029(2) 0.040(3) 0.037(3) -0.011(2) -0.0018(19) 0.0061(19)
B19 0.039(3) 0.029(2) 0.037(3) -0.0076(19) 0.000(2) 0.0011(19)
B20 0.052(3) 0.034(3) 0.041(3) -0.015(2) 0.003(2) 0.004(2)
B21 0.056(3) 0.026(2) 0.059(3) -0.010(2) 0.012(3) 0.009(2)
B22 0.049(3) 0.024(2) 0.035(3) 0.0001(19) -0.001(2) 0.009(2)
C1 0.052(3) 0.046(3) 0.049(3) -0.004(2) -0.009(2) -0.016(2)
C2 0.050(3) 0.043(3) 0.051(3) -0.003(2) -0.008(2) -0.004(2)
C13 0.039(2) 0.045(2) 0.049(3) 0.008(2) 0.013(2) 0.0069(19)
C14 0.032(2) 0.053(3) 0.054(3) 0.003(2) -0.007(2) 0.000(2)
C15 0.034(2) 0.049(3) 0.053(3) 0.003(2) 0.006(2) 0.014(2)
C16 0.042(3) 0.042(3) 0.062(3) -0.005(2) 0.011(2) 0.006(2)
C17 0.041(3) 0.058(3) 0.046(3) -0.012(2) 0.006(2) 0.012(2)
C18 0.067(3) 0.056(3) 0.072(4) 0.017(3) 0.021(3) -0.009(3)
C19 0.036(3) 0.077(4) 0.062(3) -0.020(3) -0.001(2) -0.003(2)
C20 0.055(3) 0.075(4) 0.080(4) 0.030(3) 0.021(3) 0.019(3)
C21 0.086(4) 0.045(3) 0.085(4) -0.021(3) 0.028(3) 0.010(3)
C22 0.084(4) 0.069(3) 0.036(3) -0.012(2) 0.021(3) -0.027(3)
C23 0.052(3) 0.053(3) 0.029(2) 0.000(2) 0.0032(19) 0.015(2)
C24 0.056(3) 0.067(3) 0.041(3) -0.006(2) -0.011(2) 0.015(3)
C25 0.069(4) 0.075(4) 0.060(4) -0.001(3) -0.002(3) 0.026(3)
C26 0.060(3) 0.066(3) 0.043(3) -0.005(2) 0.001(2) 0.024(3)
C27 0.078(4) 0.054(3) 0.044(3) 0.008(2) 0.003(3) 0.011(3)
C28 0.072(3) 0.057(3) 0.037(3) 0.002(2) 0.000(2) 0.022(3)
C29 0.054(3) 0.034(2) 0.023(2) -0.0054(17) -0.0067(18) -0.0053(19)
C30 0.065(3) 0.037(2) 0.036(2) -0.0100(19) 0.000(2) -0.001(2)
C31 0.069(3) 0.040(3) 0.040(3) -0.019(2) -0.020(2) 0.007(2)
C32 0.067(3) 0.045(3) 0.065(4) -0.013(3) -0.025(3) -0.019(3)
C33 0.074(4) 0.041(3) 0.071(4) 0.004(3) -0.015(3) -0.021(3)
C34 0.057(3) 0.030(2) 0.060(3) 0.002(2) 0.000(2) 0.001(2)
C35 0.042(2) 0.033(2) 0.033(2) -0.0049(17) 0.0082(18) -0.0044(17)
C36 0.070(3) 0.043(3) 0.030(2) 0.0061(19) -0.003(2) -0.020(2)
C37 0.057(3) 0.053(3) 0.061(3) 0.018(2) 0.006(2) -0.019(2)
C38 0.089(4) 0.083(4) 0.049(3) 0.004(3) 0.017(3) -0.036(3)
C39 0.074(4) 0.076(4) 0.044(3) 0.018(3) 0.011(3) -0.021(3)
C40 0.059(3) 0.048(3) 0.021(2) 0.0050(18) 0.0036(19) -0.004(2)
C41 0.040(2) 0.041(2) 0.038(2) -0.0074(19) 0.0050(19) 0.0034(18)
C42 0.051(3) 0.045(3) 0.058(3) -0.015(2) 0.014(2) 0.011(2)
C43 0.089(4) 0.079(4) 0.055(3) -0.022(3) 0.011(3) 0.012(3)
C44 0.078(4) 0.086(4) 0.065(4) -0.023(3) 0.031(3) 0.026(3)
C45 0.049(3) 0.095(4) 0.053(3) 0.001(3) 0.026(2) 0.008(3)
C46 0.055(3) 0.058(3) 0.046(3) -0.001(2) 0.013(2) 0.006(2)
C47 0.041(2) 0.0253(19) 0.028(2) 0.0036(16) -0.0037(17) -0.0010(16)
C48 0.036(2) 0.046(3) 0.049(3) 0.004(2) 0.006(2) -0.0017(19)
C49 0.036(2) 0.055(3) 0.070(3) 0.006(3) 0.004(2) -0.015(2)
C50 0.059(3) 0.061(3) 0.058(3) 0.011(3) -0.006(3) -0.019(3)
C51 0.063(3) 0.035(2) 0.066(3) 0.019(2) -0.018(3) -0.021(2)
C52 0.047(3) 0.029(2) 0.069(3) 0.006(2) -0.004(2) -0.0024(19)
C53 0.041(2) 0.026(2) 0.040(2) -0.0062(17) 0.0010(18) 0.0102(17)
C54 0.045(3) 0.062(3) 0.059(3) 0.001(3) 0.002(2) 0.016(2)
C55 0.040(3) 0.070(3) 0.067(4) -0.009(3) -0.009(2) 0.004(2)
C56 0.062(3) 0.053(3) 0.052(3) -0.006(2) -0.027(3) 0.012(2)
C57 0.069(3) 0.036(2) 0.036(2) -0.0008(19) -0.009(2) 0.000(2)
C58 0.045(2) 0.031(2) 0.045(3) -0.0041(19) -0.005(2) 0.0081(18)
C59 0.049(3) 0.042(3) 0.055(3) -0.005(2) 0.011(2) 0.011(2)
C60 0.054(3) 0.041(3) 0.060(3) 0.003(2) 0.003(2) 0.019(2)
C61 0.027(2) 0.055(3) 0.053(3) 0.002(2) -0.007(2) 0.0015(19)
C62 0.034(2) 0.050(3) 0.051(3) -0.009(2) 0.002(2) 0.003(2)
C63 0.033(2) 0.050(3) 0.041(2) 0.001(2) 0.0039(18) -0.0076(19)
C64 0.045(3) 0.041(2) 0.049(3) -0.013(2) -0.001(2) -0.011(2)
C65 0.035(2) 0.059(3) 0.032(2) -0.008(2) -0.0071(18) -0.006(2)
C66 0.081(4) 0.072(4) 0.066(4) 0.023(3) -0.014(3) 0.022(3)
C67 0.035(3) 0.077(4) 0.086(4) -0.030(3) 0.000(3) 0.010(2)
C68 0.069(3) 0.063(3) 0.066(4) 0.004(3) 0.021(3) -0.024(3)
C69 0.069(3) 0.038(3) 0.084(4) -0.017(3) -0.004(3) -0.015(2)
C70 0.076(4) 0.066(3) 0.031(3) -0.008(2) -0.008(2) -0.015(3)
C71 0.053(3) 0.042(2) 0.025(2) 0.0000(18) -0.0002(19) -0.008(2)
C72 0.052(3) 0.057(3) 0.068(4) -0.012(3) 0.019(3) -0.007(2)
C73 0.058(3) 0.077(4) 0.045(3) 0.000(3) 0.022(2) -0.020(3)
C74 0.052(3) 0.063(3) 0.063(3) 0.010(3) 0.013(2) -0.021(3)
C75 0.057(3) 0.062(3) 0.038(3) 0.002(2) 0.004(2) -0.022(2)
C76 0.077(3) 0.045(3) 0.042(3) -0.004(2) 0.018(2) -0.016(2)
C77 0.053(3) 0.046(3) 0.039(3) 0.002(2) 0.006(2) 0.010(2)
C78 0.074(3) 0.042(3) 0.032(2) 0.0057(19) 0.006(2) 0.015(2)
C79 0.062(3) 0.046(3) 0.040(3) 0.007(2) 0.005(2) 0.010(2)
C80 0.084(4) 0.073(4) 0.058(3) 0.031(3) 0.008(3) 0.032(3)
C81 0.064(3) 0.074(4) 0.057(3) 0.020(3) 0.017(3) 0.034(3)
C82 0.060(3) 0.053(3) 0.029(2) -0.002(2) 0.002(2) 0.018(2)
C83 0.051(3) 0.033(2) 0.032(2) 0.0028(17) 0.0107(19) -0.0021(19)
C84 0.068(3) 0.040(2) 0.035(2) -0.0101(19) 0.005(2) 0.001(2)
C85 0.058(3) 0.042(3) 0.045(3) -0.006(2) 0.011(2) -0.005(2)
C86 0.070(3) 0.043(3) 0.057(3) -0.004(2) 0.016(3) 0.008(2)
C87 0.061(3) 0.043(3) 0.062(3) 0.001(2) 0.011(3) 0.016(2)
C88 0.046(3) 0.051(3) 0.057(3) 0.002(2) 0.010(2) 0.003(2)
C89 0.046(2) 0.028(2) 0.042(2) -0.0033(18) 0.0023(19) -0.0007(18)
C90 0.051(3) 0.047(3) 0.039(2) 0.000(2) -0.003(2) -0.003(2)
C91 0.059(3) 0.076(4) 0.040(3) 0.007(3) -0.010(2) -0.004(3)
C92 0.055(3) 0.074(4) 0.059(3) -0.019(3) -0.006(3) -0.018(3)
C93 0.082(4) 0.048(3) 0.064(4) -0.029(3) -0.007(3) -0.017(3)
C94 0.066(3) 0.041(3) 0.056(3) -0.014(2) -0.007(2) -0.006(2)
C95 0.042(2) 0.039(2) 0.036(2) 0.0044(18) -0.0007(19) 0.0048(19)
C96 0.041(2) 0.041(2) 0.044(3) 0.004(2) -0.0061(19) -0.0024(19)
C97 0.052(3) 0.053(3) 0.068(4) 0.002(3) 0.001(3) 0.008(2)
C98 0.069(4) 0.055(3) 0.064(3) 0.005(3) 0.005(3) 0.022(3)
C99 0.073(4) 0.028(2) 0.085(4) 0.006(2) 0.013(3) 0.009(2)
C100 0.060(3) 0.032(2) 0.056(3) 0.001(2) 0.010(2) 0.002(2)
C101 0.042(2) 0.042(2) 0.035(2) -0.0095(19) 0.0080(18) -0.0117(19)
C102 0.044(3) 0.069(3) 0.056(3) 0.004(3) 0.006(2) 0.005(2)
C103 0.037(3) 0.092(4) 0.077(4) -0.001(3) 0.015(3) 0.008(3)
C104 0.057(3) 0.062(3) 0.075(4) -0.010(3) 0.027(3) -0.029(3)
C105 0.068(3) 0.043(3) 0.050(3) 0.000(2) 0.022(2) -0.005(2)
C106 0.045(2) 0.037(2) 0.039(2) 0.0017(19) 0.0072(19) -0.0010(19)
F1 0.0519(18) 0.096(3) 0.096(3) -0.009(2) -0.0102(17) 0.0015(17)
F2 0.092(2) 0.0508(18) 0.098(3) -0.0142(17) -0.004(2) 0.0063(17)
F3 0.0617(19) 0.102(3) 0.065(2) 0.0084(18) -0.0035(15) -0.0113(17)
F4 0.092(2) 0.089(2) 0.0564(19) 0.0054(17) 0.0008(17) -0.0002(19)
F5 0.090(2) 0.0540(18) 0.092(2) -0.0100(17) 0.0001(19) -0.0100(16)
F6 0.060(2) 0.095(3) 0.108(3) -0.021(2) 0.0127(19) -0.0082(18)
F7 0.0636(18) 0.0672(19) 0.076(2) 0.0141(16) -0.0001(16) 0.0019(15)
F8 0.0536(18) 0.098(3) 0.096(3) -0.013(2) -0.0098(17) 0.0164(17)
F9 0.087(2) 0.100(3) 0.0573(19) -0.0169(18) 0.0156(17) -0.0226(19)
F10 0.082(2) 0.0548(17) 0.073(2) 0.0172(15) 0.0007(16) -0.0048(15)
F11 0.0615(18) 0.071(2) 0.076(2) 0.0103(16) 0.0022(16) 0.0040(15)
F12 0.083(2) 0.0546(18) 0.077(2) 0.0191(16) 0.0100(17) 0.0113(15)
P1 0.0403(6) 0.0320(5) 0.0273(5) 0.0011(4) 0.0024(4) 0.0015(4)
P2 0.0355(6) 0.0257(5) 0.0335(6) -0.0010(4) 0.0038(4) 0.0041(4)
P3 0.0419(6) 0.0361(6) 0.0254(5) 0.0017(4) -0.0007(4) 0.0018(5)
P4 0.0362(6) 0.0271(5) 0.0323(5) -0.0017(4) 0.0012(4) -0.0019(4)
P5 0.0641(10) 0.0780(11) 0.0775(11) -0.0122(9) 0.0003(8) -0.0049(8)
P6 0.0588(9) 0.0658(9) 0.0713(10) 0.0155(8) 0.0020(7) 0.0030(7)
Rh1 0.03463(17) 0.02423(15) 0.02586(16) -0.00030(12) 0.00304(12) -0.00033(12)
Rh2 0.03418(17) 0.02511(15) 0.02719(16) -0.00047(12) 0.00299(12) -0.00032(12)
Rh3 0.03408(17) 0.03185(17) 0.03164(17) -0.00118(13) 0.00141(13) -0.00175(13)
Rh4 0.03555(17) 0.02453(15) 0.02642(16) -0.00032(12) 0.00107(12) 0.00019(12)
S1 0.0349(5) 0.0246(5) 0.0276(5) 0.0001(4) 0.0021(4) -0.0005(4)
S2 0.0346(5) 0.0236(5) 0.0282(5) -0.0006(4) 0.0022(4) -0.0010(4)
S3 0.0355(5) 0.0250(5) 0.0270(5) 0.0008(4) 0.0005(4) 0.0004(4)
S4 0.0450(6) 0.0243(5) 0.0334(5) 0.0028(4) 0.0045(4) -0.0004(4)

loop_
_atom_type_symbol
_atom_type_description
_atom_type_scat_dispersion_real
_atom_type_scat_dispersion_imag
_atom_type_scat_source
C C 0.0033 0.0016 'International Tables Vol C Tables 4.2.6.8 and 6.1.1.4'
H H 0.0000 0.0000 'International Tables Vol C Tables 4.2.6.8 and 6.1.1.4'
B B 0.0013 0.0007 'International Tables Vol C Tables 4.2.6.8 and 6.1.1.4'
F F 0.0171 0.0103 'International Tables Vol C Tables 4.2.6.8 and 6.1.1.4'
P P 0.1023 0.0942 'International Tables Vol C Tables 4.2.6.8 and 6.1.1.4'
Rh Rh -1.1178 0.9187 'International Tables Vol C Tables 4.2.6.8 and 6.1.1.4'
S S 0.1246 0.1234 'International Tables Vol C Tables 4.2.6.8 and 6.1.1.4'

loop_
_geom_angle_atom_site_label_1
_geom_angle_atom_site_label_2
_geom_angle_atom_site_label_3
_geom_angle
B10 B3 C1 101.4(3)
B10 B3 C2 101.9(3)
C1 B3 C2 54.2(3)
B10 B3 B11 60.8(3)
C1 B3 B11 102.3(4)
C2 B3 B11 57.9(3)
B10 B3 B4 58.6(3)
C1 B3 B4 57.3(3)
C2 B3 B4 100.6(4)
B11 B3 B4 107.2(3)
B10 B3 H3 124.6
C1 B3 H3 126.6
C2 B3 H3 126.9
B11 B3 H3 122.1
B4 B3 H3 123.8
C1 B4 B9 103.0(4)
C1 B4 B10 101.6(4)
B9 B4 B10 61.0(3)
C1 B4 B5 59.0(3)
B9 B4 B5 59.0(3)
B10 B4 B5 107.6(4)
C1 B4 B3 58.6(3)
B9 B4 B3 107.3(3)
B10 B4 B3 57.6(3)
B5 B4 B3 108.7(4)
C1 B4 H4 125.8
B9 B4 H4 123.9
B10 B4 H4 123.1
B5 B4 H4 122.3
B3 B4 H4 120.3
C1 B5 B8 104.2(4)
C1 B5 B9 101.7(3)
B8 B5 B9 61.3(3)
C1 B5 B6 59.3(3)
B8 B5 B6 60.0(3)
B9 B5 B6 108.2(4)
C1 B5 B4 57.9(3)
B8 B5 B4 108.8(3)
B9 B5 B4 58.4(3)
B6 B5 B4 109.0(4)
C1 B5 H5 126.4
B8 B5 H5 121.9
B9 B5 H5 122.8
B6 B5 H5 121.5
B4 B5 H5 120.7
C2 B6 C1 55.1(3)
C2 B6 B8 103.7(3)
C1 B6 B8 102.9(4)
C2 B6 B5 103.3(4)
C1 B6 B5 58.9(3)
B8 B6 B5 58.7(3)
C2 B6 B7 58.2(3)
C1 B6 B7 102.4(3)
B8 B6 B7 60.4(3)
B5 B6 B7 106.9(3)
C2 B6 H6 125.9
C1 B6 H6 126.3
B8 B6 H6 123.3
B5 B6 H6 122.5
B7 B6 H6 122.7
C2 B7 B8 102.7(4)
C2 B7 B6 58.3(3)
B8 B7 B6 59.0(3)
C2 B7 B12 102.2(3)
B8 B7 B12 60.4(3)
B6 B7 B12 107.0(3)
C2 B7 B11 59.1(3)
B8 B7 B11 109.2(4)
B6 B7 B11 109.3(4)
B12 B7 B11 59.6(3)
C2 B7 H7 126.1
B8 B7 H7 123.0
B6 B7 H7 121.8
B12 B7 H7 123.6
B11 B7 H7 119.7
B5 B8 B6 61.3(3)
B5 B8 B9 59.5(3)
B6 B8 B9 107.8(4)
B5 B8 B7 109.3(4)
B6 B8 B7 60.7(3)
B9 B8 B7 106.5(3)
B5 B8 B12 106.5(4)
B6 B8 B12 107.9(3)
B9 B8 B12 57.8(2)
B7 B8 B12 60.0(3)
B5 B8 H8 121.5
B6 B8 H8 120.3
B9 B8 H8 123.9
B7 B8 H8 120.8
B12 B8 H8 123.3
B12 B9 B4 109.9(3)
B12 B9 B5 109.6(4)
B4 B9 B5 62.6(3)
B12 B9 B10 60.3(3)
B4 B9 B10 59.8(3)
B5 B9 B10 109.4(3)
B12 B9 B8 61.9(3)
B4 B9 B8 110.5(3)
B5 B9 B8 59.2(3)
B10 B9 B8 109.6(3)
B12 B9 S1 112.4(3)
B4 B9 S1 127.8(3)
B5 B9 S1 125.4(3)
B10 B9 S1 121.0(3)
B8 B9 S1 115.6(3)
B3 B10 B4 63.8(3)
B3 B10 B12 111.0(4)
B4 B10 B12 108.2(3)
B3 B10 B9 110.8(4)
B4 B10 B9 59.2(3)
B12 B10 B9 58.9(3)
B3 B10 B11 62.1(3)
B4 B10 B11 112.3(4)
B12 B10 B11 60.6(3)
B9 B10 B11 108.5(4)
B3 B10 H10 118.8
B4 B10 H10 121.0
B12 B10 H10 120.8
B9 B10 H10 122.5
B11 B10 H10 119.2
C2 B11 B12 101.3(3)
C2 B11 B10 100.3(4)
B12 B11 B10 58.6(3)
C2 B11 B7 57.5(3)
B12 B11 B7 59.9(3)
B10 B11 B7 106.2(4)
C2 B11 B3 59.5(3)
B12 B11 B3 105.4(3)
B10 B11 B3 57.1(3)
B7 B11 B3 108.5(4)
C2 B11 H11 127.1
B12 B11 H11 124.4
B10 B11 H11 124.6
B7 B11 H11 122.0
B3 B11 H11 121.2
B9 B12 B10 60.9(3)
B9 B12 B11 110.2(3)
B10 B12 B11 60.8(3)
B9 B12 B7 108.2(3)
B10 B12 B7 108.3(3)
B11 B12 B7 60.4(3)
B9 B12 B8 60.3(3)
B10 B12 B8 108.8(3)
B11 B12 B8 109.2(3)
B7 B12 B8 59.6(3)
B9 B12 S2 114.3(3)
B10 B12 S2 119.9(3)
B11 B12 S2 126.1(3)
B7 B12 S2 126.6(3)
B8 B12 S2 118.4(3)
C60 B13 B21 57.6(3)
C60 B13 C59 56.8(2)
B21 B13 C59 103.8(3)
C60 B13 B20 104.1(3)
B21 B13 B20 61.5(3)
C59 B13 B20 103.3(3)
C60 B13 B14 102.5(3)
B21 B13 B14 107.5(4)
C59 B13 B14 57.2(2)
B20 B13 B14 59.1(3)
C60 B13 H13 125.9
B21 B13 H13 122.2
C59 B13 H13 125.5
B20 B13 H13 122.8
B14 B13 H13 123.2
C59 B14 B19 104.5(3)
C59 B14 B20 105.5(3)
B19 B14 B20 61.8(3)
C59 B14 B15 58.8(2)
B19 B14 B15 59.7(3)
B20 B14 B15 109.9(3)
C59 B14 B13 59.9(2)
B19 B14 B13 108.6(4)
B20 B14 B13 59.2(3)
B15 B14 B13 109.5(4)
C59 B14 H14 124.3
B19 B14 H14 122.7
B20 B14 H14 121.4
B15 B14 H14 120.9
B13 B14 H14 120.5
C59 B15 B16 58.2(2)
C59 B15 B18 104.1(3)
B16 B15 B18 59.5(3)
C59 B15 B19 103.2(3)
B16 B15 B19 107.9(4)
B18 B15 B19 61.4(3)
C59 B15 B14 57.8(2)
B16 B15 B14 106.9(3)
B18 B15 B14 108.2(4)
B19 B15 B14 59.0(3)
C59 B15 H15 126.1
B16 B15 H15 122.1
B18 B15 H15 121.6
B19 B15 H15 122.3
B14 B15 H15 122.3
C59 B16 B15 60.4(2)
C59 B16 C60 57.6(2)
B15 B16 C60 106.3(3)
C59 B16 B18 106.9(3)
B15 B16 B18 61.0(3)
C60 B16 B18 104.5(3)
C59 B16 B17 104.6(3)
B15 B16 B17 109.1(4)
C60 B16 B17 57.0(2)
B18 B16 B17 60.4(3)
C59 B16 H16 123.4
B15 B16 H16 121.0
C60 B16 H16 124.4
B18 B16 H16 122.4
B17 B16 H16 122.3
C60 B17 B22 103.3(3)
C60 B17 B18 103.6(3)
B22 B17 B18 60.7(3)
C60 B17 B21 56.2(2)
B22 B17 B21 61.3(3)
B18 B17 B21 108.8(3)
C60 B17 B16 58.9(2)
B22 B17 B16 105.2(3)
B18 B17 B16 57.3(3)
B21 B17 B16 105.4(4)
C60 B17 H17 125.6
B22 B17 H17 122.8
B18 B17 H17 122.6
B21 B17 H17 121.8
B16 B17 H17 123.7
B16 B18 B15 59.4(3)
B16 B18 B17 62.3(3)
B15 B18 B17 109.4(3)
B16 B18 B19 106.2(3)
B15 B18 B19 59.4(3)
B17 B18 B19 106.2(3)
B16 B18 B22 108.2(3)
B15 B18 B22 106.7(3)
B17 B18 B22 59.6(3)
B19 B18 B22 57.9(2)
B16 B18 H18 121.2
B15 B18 H18 122.2
B17 B18 H18 120.3
B19 B18 H18 124.3
B22 B18 H18 122.5
B22 B19 B14 108.4(3)
B22 B19 B15 109.2(3)
B14 B19 B15 61.3(3)
B22 B19 B18 61.3(3)
B14 B19 B18 108.2(3)
B15 B19 B18 59.2(3)
B22 B19 B20 60.9(3)
B14 B19 B20 59.2(3)
B15 B19 B20 109.2(3)
B18 B19 B20 109.5(3)
B22 B19 S3 111.1(3)
B14 B19 S3 130.0(3)
B15 B19 S3 127.7(3)
B18 B19 S3 117.0(3)
B20 B19 S3 118.9(3)
B14 B20 B13 61.7(3)
B14 B20 B21 106.9(4)
B13 B20 B21 58.1(3)
B14 B20 B22 106.0(3)
B13 B20 B22 108.1(4)
B21 B20 B22 61.6(3)
B14 B20 B19 59.0(3)
B13 B20 B19 108.4(4)
B21 B20 B19 107.1(3)
B22 B20 B19 58.0(3)
B14 B20 H20 122.1
B13 B20 H20 120.9
B21 B20 H20 122.3
B22 B20 H20 122.6
B19 B20 H20 122.8
C60 B21 B13 61.1(3)
C60 B21 B20 105.8(3)
B13 B21 B20 60.4(3)
C60 B21 B17 58.7(2)
B13 B21 B17 110.7(4)
B20 B21 B17 108.2(3)
C60 B21 B22 103.4(3)
B13 B21 B22 108.5(4)
B20 B21 B22 59.8(3)
B17 B21 B22 58.9(3)
C60 B21 H21 124.9
B13 B21 H21 120.2
B20 B21 H21 122.0
B17 B21 H21 120.7
B22 B21 H21 122.9
B19 B22 B17 108.6(4)
B19 B22 B20 61.0(3)
B17 B22 B20 107.9(3)
B19 B22 B18 60.8(3)
B17 B22 B18 59.7(3)
B20 B22 B18 109.2(3)
B19 B22 B21 107.0(3)
B17 B22 B21 59.8(3)
B20 B22 B21 58.6(3)
B18 B22 B21 106.9(3)
B19 B22 S4 114.7(3)
B17 B22 S4 128.7(3)
B20 B22 S4 116.4(3)
B18 B22 S4 122.2(3)
B21 B22 S4 126.3(3)
C2 C1 B4 113.2(3)
C2 C1 B5 110.3(4)
B4 C1 B5 63.0(3)
C2 C1 B3 63.6(3)
B4 C1 B3 64.1(3)
B5 C1 B3 116.5(3)
C2 C1 B6 61.2(3)
B4 C1 B6 115.3(3)
B5 C1 B6 61.8(3)
B3 C1 B6 117.3(4)
C2 C1 H1 120.6
B4 C1 H1 117.5
B5 C1 H1 118.7
B3 C1 H1 115.3
B6 C1 H1 116.8
C1 C2 B7 113.4(4)
C1 C2 B6 63.7(3)
B7 C2 B6 63.5(3)
C1 C2 B11 112.4(3)
B7 C2 B11 63.4(3)
B6 C2 B11 117.3(3)
C1 C2 B3 62.2(3)
B7 C2 B3 115.9(3)
B6 C2 B3 118.2(4)
B11 C2 B3 62.6(3)
C1 C2 H2 119.8
B7 C2 H2 117.0
B6 C2 H2 114.0
B11 C2 H2 118.2
B3 C2 H2 117.2
C17 C13 C14 110.7(4)
C17 C13 C18 126.3(4)
C14 C13 C18 122.7(4)
C17 C13 Rh2 71.0(3)
C14 C13 Rh2 72.4(2)
C18 C13 Rh2 128.6(3)
C15 C14 C13 105.9(4)
C15 C14 C19 128.5(4)
C13 C14 C19 125.6(4)
C15 C14 Rh2 70.6(2)
C13 C14 Rh2 69.3(2)
C19 C14 Rh2 126.1(3)
C14 C15 C16 109.5(4)
C14 C15 C20 125.3(5)
C16 C15 C20 125.1(4)
C14 C15 Rh2 71.8(2)
C16 C15 Rh2 69.1(2)
C20 C15 Rh2 128.1(3)
C15 C16 C17 106.9(4)
C15 C16 C21 127.2(4)
C17 C16 C21 125.6(4)
C15 C16 Rh2 72.4(2)
C17 C16 Rh2 70.7(2)
C21 C16 Rh2 126.6(3)
C13 C17 C16 106.9(4)
C13 C17 C22 123.0(4)
C16 C17 C22 129.0(4)
C13 C17 Rh2 71.5(3)
C16 C17 Rh2 69.9(3)
C22 C17 Rh2 114.6(2)
C13 C18 H18A 109.5
C13 C18 H18B 109.5
H18A C18 H18B 109.5
C13 C18 H18C 109.5
H18A C18 H18C 109.5
H18B C18 H18C 109.5
C14 C19 H19A 109.5
C14 C19 H19B 109.5
H19A C19 H19B 109.5
C14 C19 H19C 109.5
H19A C19 H19C 109.5
H19B C19 H19C 109.5
C15 C20 H20A 109.5
C15 C20 H20B 109.5
H20A C20 H20B 109.5
C15 C20 H20C 109.5
H20A C20 H20C 109.5
H20B C20 H20C 109.5
C16 C21 H21A 109.5
C16 C21 H21B 109.5
H21A C21 H21B 109.5
C16 C21 H21C 109.5
H21A C21 H21C 109.5
H21B C21 H21C 109.5
C17 C22 H22A 109.5
C17 C22 H22B 109.5
H22A C22 H22B 109.5
C17 C22 H22C 109.5
H22A C22 H22C 109.5
H22B C22 H22C 109.5
C24 C23 C28 120.0
C24 C23 P1 122.19(17)
C28 C23 P1 117.64(17)
C25 C24 C23 120.0
C25 C24 H24 120.0
C23 C24 H24 120.0
C26 C25 C24 120.0
C26 C25 H25 120.0
C24 C25 H25 120.0
C27 C26 C25 120.0
C27 C26 H26 120.0
C25 C26 H26 120.0
C26 C27 C28 120.0
C26 C27 H27 120.0
C28 C27 H27 120.0
C27 C28 C23 120.0
C27 C28 H28 120.0
C23 C28 H28 120.0
C30 C29 C34 119.6(4)
C30 C29 P1 123.7(3)
C34 C29 P1 116.7(3)
C29 C30 C31 117.6(4)
C29 C30 H30 121.2
C31 C30 H30 121.2
C32 C31 C30 124.2(5)
C32 C31 H31 117.9
C30 C31 H31 117.9
C31 C32 C33 118.7(4)
C31 C32 H32 120.7
C33 C32 H32 120.7
C34 C33 C32 121.1(5)
C34 C33 H33 119.4
C32 C33 H33 119.4
C33 C34 C29 118.9(5)
C33 C34 H34 120.6
C29 C34 H34 120.6
C36 C35 C40 118.6(4)
C36 C35 P1 119.0(3)
C40 C35 P1 122.1(3)
C35 C36 C37 120.5(4)
C35 C36 H36 119.7
C37 C36 H36 119.7
C38 C37 C36 119.4(5)
C38 C37 H37 120.3
C36 C37 H37 120.3
C37 C38 C39 121.2(5)
C37 C38 H38 119.4
C39 C38 H38 119.4
C40 C39 C38 119.5(5)
C40 C39 H39 120.3
C38 C39 H39 120.3
C39 C40 C35 120.7(4)
C39 C40 H40 119.7
C35 C40 H40 119.7
C42 C41 C46 116.7(4)
C42 C41 P2 125.2(4)
C46 C41 P2 118.0(3)
C41 C42 C43 120.6(5)
C41 C42 H42 119.7
C43 C42 H42 119.7
C44 C43 C42 121.2(5)
C44 C43 H43 119.4
C42 C43 H43 119.4
C43 C44 C45 120.4(5)
C43 C44 H44 119.8
C45 C44 H44 119.8
C46 C45 C44 117.6(5)
C46 C45 H45 121.2
C44 C45 H45 121.2
C45 C46 C41 123.5(5)
C45 C46 H46 118.2
C41 C46 H46 118.2
C52 C47 C48 117.7(4)
C52 C47 P2 123.8(3)
C48 C47 P2 118.4(3)
C49 C48 C47 119.4(4)
C49 C48 H48 120.3
C47 C48 H48 120.3
C50 C49 C48 121.4(5)
C50 C49 H49 119.3
C48 C49 H49 119.3
C49 C50 C51 119.2(5)
C49 C50 H50 120.4
C51 C50 H50 120.4
C52 C51 C50 121.7(4)
C52 C51 H51 119.2
C50 C51 H51 119.2
C51 C52 C47 120.6(4)
C51 C52 H52 119.7
C47 C52 H52 119.7
C54 C53 C58 116.7(4)
C54 C53 P2 122.2(3)
C58 C53 P2 121.1(3)
C55 C54 C53 121.2(5)
C55 C54 H54 119.4
C53 C54 H54 119.4
C54 C55 C56 121.4(5)
C54 C55 H55 119.3
C56 C55 H55 119.3
C57 C56 C55 118.0(4)
C57 C56 H56 121.0
C55 C56 H56 121.0
C56 C57 C58 121.4(5)
C56 C57 H57 119.3
C58 C57 H57 119.3
C57 C58 C53 121.2(4)
C57 C58 H58 119.4
C53 C58 H58 119.4
C60 C59 B16 62.9(2)
C60 C59 B14 110.0(3)
B16 C59 B14 114.0(2)
C60 C59 B15 111.0(3)
B16 C59 B15 61.3(2)
B14 C59 B15 63.3(2)
C60 C59 B13 60.5(2)
B16 C59 B13 115.5(3)
B14 C59 B13 63.0(2)
B15 C59 B13 115.8(2)
C60 C59 H59 122.0
B16 C59 H59 117.4
B14 C59 H59 118.5
B15 C59 H59 117.8
B13 C59 H59 117.2
C59 C60 B21 111.6(3)
C59 C60 B17 111.9(3)
B21 C60 B17 65.2(3)
C59 C60 B13 62.8(2)
B21 C60 B13 61.3(3)
B17 C60 B13 116.3(3)
C59 C60 B16 59.5(2)
B21 C60 B16 116.9(3)
B17 C60 B16 64.1(3)
B13 C60 B16 114.5(3)
C59 C60 H60 121.2
B21 C60 H60 117.5
B17 C60 H60 116.7
B13 C60 H60 117.2
B16 C60 H60 117.3
C62 C61 C65 106.4(4)
C62 C61 C66 128.0(5)
C65 C61 C66 125.6(5)
C62 C61 Rh3 70.6(2)
C65 C61 Rh3 68.5(2)
C66 C61 Rh3 126.3(3)
C63 C62 C61 110.8(4)
C63 C62 C67 124.0(5)
C61 C62 C67 125.1(5)
C63 C62 Rh3 71.2(2)
C61 C62 Rh3 71.5(2)
C67 C62 Rh3 127.5(3)
C62 C63 C64 106.0(4)
C62 C63 C68 128.8(4)
C64 C63 C68 124.9(4)
C62 C63 Rh3 71.8(2)
C64 C63 Rh3 68.5(2)
C68 C63 Rh3 129.4(3)
C65 C64 C63 107.9(4)
C65 C64 C69 125.5(4)
C63 C64 C69 126.5(4)
C65 C64 Rh3 71.0(2)
C63 C64 Rh3 71.7(2)
C69 C64 Rh3 125.3(3)
C64 C65 C61 108.9(4)
C64 C65 C70 125.1(4)
C61 C65 C70 125.8(4)
C64 C65 Rh3 70.8(2)
C61 C65 Rh3 73.1(2)
C70 C65 Rh3 124.8(3)
C61 C66 H66A 109.5
C61 C66 H66B 109.5
H66A C66 H66B 109.5
C61 C66 H66C 109.5
H66A C66 H66C 109.5
H66B C66 H66C 109.5
C62 C67 H67A 109.5
C62 C67 H67B 109.5
H67A C67 H67B 109.5
C62 C67 H67C 109.5
H67A C67 H67C 109.5
H67B C67 H67C 109.5
C63 C68 H68A 109.5
C63 C68 H68B 109.5
H68A C68 H68B 109.5
C63 C68 H68C 109.5
H68A C68 H68C 109.5
H68B C68 H68C 109.5
C64 C69 H69A 109.5
C64 C69 H69B 109.5
H69A C69 H69B 109.5
C64 C69 H69C 109.5
H69A C69 H69C 109.5
H69B C69 H69C 109.5
C65 C70 H70A 109.5
C65 C70 H70B 109.5
H70A C70 H70B 109.5
C65 C70 H70C 109.5
H70A C70 H70C 109.5
H70B C70 H70C 109.5
C72 C71 C76 118.3(4)
C72 C71 P3 123.4(3)
C76 C71 P3 118.3(4)
C71 C72 C73 123.4(5)
C71 C72 H72 118.3
C73 C72 H72 118.3
C74 C73 C72 117.9(5)
C74 C73 H73 121.0
C72 C73 H73 121.0
C73 C74 C75 120.3(4)
C73 C74 H74 119.8
C75 C74 H74 119.8
C74 C75 C76 119.0(5)
C74 C75 H75 120.5
C76 C75 H75 120.5
C71 C76 C75 121.0(5)
C71 C76 H76 119.5
C75 C76 H76 119.5
C78 C77 C82 116.5(4)
C78 C77 P3 124.4(4)
C82 C77 P3 119.1(3)
C79 C78 C77 123.5(5)
C79 C78 H78 118.2
C77 C78 H78 118.2
C78 C79 C80 118.9(5)
C78 C79 H79 120.6
C80 C79 H79 120.6
C79 C80 C81 120.3(4)
C79 C80 H80 119.8
C81 C80 H80 119.8
C82 C81 C80 118.0(4)
C82 C81 H81 121.0
C80 C81 H81 121.0
C81 C82 C77 122.7(4)
C81 C82 H82 118.6
C77 C82 H82 118.6
C84 C83 C88 118.5(4)
C84 C83 P3 122.1(3)
C88 C83 P3 119.4(3)
C85 C84 C83 119.0(4)
C85 C84 H84 120.5
C83 C84 H84 120.5
C86 C85 C84 123.9(5)
C86 C85 H85 118.1
C84 C85 H85 118.1
C85 C86 C87 116.8(4)
C85 C86 H86 121.6
C87 C86 H86 121.6
C88 C87 C86 123.3(5)
C88 C87 H87 118.3
C86 C87 H87 118.3
C87 C88 C83 118.4(5)
C87 C88 H88 120.8
C83 C88 H88 120.8
C94 C89 C90 118.6(4)
C94 C89 P4 124.4(3)
C90 C89 P4 117.0(3)
C89 C90 C91 119.8(4)
C89 C90 H90 120.1
C91 C90 H90 120.1
C92 C91 C90 120.1(5)
C92 C91 H91 120.0
C90 C91 H91 120.0
C93 C92 C91 118.1(5)
C93 C92 H92 120.9
C91 C92 H92 120.9
C92 C93 C94 123.5(5)
C92 C93 H93 118.2
C94 C93 H93 118.2
C89 C94 C93 119.7(5)
C89 C94 H94 120.2
C93 C94 H94 120.2
C96 C95 C100 119.2(4)
C96 C95 P4 117.8(3)
C100 C95 P4 123.0(3)
C95 C96 C97 120.9(4)
C95 C96 H96 119.5
C97 C96 H96 119.5
C98 C97 C96 120.0(5)
C98 C97 H97 120.0
C96 C97 H97 120.0
C97 C98 C99 118.3(5)
C97 C98 H98 120.8
C99 C98 H98 120.8
C100 C99 C98 120.3(4)
C100 C99 H99 119.8
C98 C99 H99 119.8
C99 C100 C95 121.1(5)
C99 C100 H100 119.4
C95 C100 H100 119.4
C102 C101 C106 117.7(4)
C102 C101 P4 120.4(3)
C106 C101 P4 121.9(3)
C101 C102 C103 118.6(5)
C101 C102 H102 120.7
C103 C102 H102 120.7
C104 C103 C102 121.5(5)
C104 C103 H103 119.2
C102 C103 H103 119.2
C103 C104 C105 118.9(5)
C103 C104 H104 120.5
C105 C104 H104 120.5
C106 C105 C104 120.7(5)
C106 C105 H105 119.6
C104 C105 H105 119.6
C105 C106 C101 122.3(4)
C105 C106 H106 118.9
C101 C106 H106 118.9
C35 P1 C29 106.15(18)
C35 P1 C23 97.70(16)
C29 P1 C23 101.10(16)
C35 P1 Rh1 114.37(13)
C29 P1 Rh1 117.02(12)
C23 P1 Rh1 117.93(9)
C47 P2 C41 105.61(18)
C47 P2 C53 101.48(17)
C41 P2 C53 101.64(18)
C47 P2 Rh1 117.03(12)
C41 P2 Rh1 117.31(14)
C53 P2 Rh1 111.58(11)
C83 P3 C71 101.41(14)
C83 P3 C77 104.25(14)
C71 P3 C77 97.9(2)
C83 P3 Rh4 118.33(13)
C71 P3 Rh4 117.84(12)
C77 P3 Rh4 114.24(14)
C95 P4 C89 105.72(19)
C95 P4 C101 102.2(2)
C89 P4 C101 99.70(19)
C95 P4 Rh4 116.61(14)
C89 P4 Rh4 118.04(14)
C101 P4 Rh4 112.15(13)
F2 P5 F4 95.15(19)
F2 P5 F6 96.8(2)
F4 P5 F6 92.2(2)
F2 P5 F3 88.6(2)
F4 P5 F3 90.8(2)
F6 P5 F3 173.6(2)
F2 P5 F1 90.96(19)
F4 P5 F1 173.8(2)
F6 P5 F1 88.3(2)
F3 P5 F1 88.15(19)
F2 P5 F5 175.0(2)
F4 P5 F5 89.24(19)
F6 P5 F5 85.52(19)
F3 P5 F5 88.86(19)
F1 P5 F5 84.61(19)
F8 P6 F9 99.3(2)
F8 P6 F10 93.6(2)
F9 P6 F10 90.68(19)
F8 P6 F11 176.3(2)
F9 P6 F11 84.31(18)
F10 P6 F11 86.20(18)
F8 P6 F12 97.23(19)
F9 P6 F12 101.35(19)
F10 P6 F12 162.2(2)
F11 P6 F12 82.06(17)
F8 P6 F7 86.32(18)
F9 P6 F7 174.1(2)
F10 P6 F7 87.45(17)
F11 P6 F7 90.03(17)
F12 P6 F7 79.27(18)
P1 Rh1 P2 99.12(4)
P1 Rh1 S1 90.21(3)
P2 Rh1 S1 167.36(4)
P1 Rh1 S2 166.27(4)
P2 Rh1 S2 88.85(3)
S1 Rh1 S2 83.76(3)
P1 Rh1 Rh2 113.75(3)
P2 Rh1 Rh2 128.10(3)
S1 Rh1 Rh2 53.57(2)
S2 Rh1 Rh2 52.99(2)
C16 Rh2 C17 39.44(17)
C16 Rh2 C13 64.00(16)
C17 Rh2 C13 37.54(17)
C16 Rh2 C15 38.54(17)
C17 Rh2 C15 64.41(17)
C13 Rh2 C15 62.98(17)
C16 Rh2 C14 64.51(17)
C17 Rh2 C14 64.45(18)
C13 Rh2 C14 38.37(17)
C15 Rh2 C14 37.51(16)
C16 Rh2 S2 136.44(13)
C17 Rh2 S2 105.43(12)
C13 Rh2 S2 105.37(11)
C15 Rh2 S2 168.18(12)
C14 Rh2 S2 133.97(12)
C16 Rh2 S1 110.06(13)
C17 Rh2 S1 143.98(13)
C13 Rh2 S1 166.68(12)
C15 Rh2 S1 104.66(12)
C14 Rh2 S1 128.65(13)
S2 Rh2 S1 87.12(3)
C16 Rh2 Rh1 163.04(13)
C17 Rh2 Rh1 157.49(13)
C13 Rh2 Rh1 128.31(12)
C15 Rh2 Rh1 131.39(12)
C14 Rh2 Rh1 116.39(13)
S2 Rh2 Rh1 56.55(3)
S1 Rh2 Rh1 55.11(2)
C64 Rh3 C65 38.17(17)
C64 Rh3 C63 39.86(16)
C65 Rh3 C63 64.99(16)
C64 Rh3 C62 63.74(17)
C65 Rh3 C62 63.67(17)
C63 Rh3 C62 37.04(17)
C64 Rh3 C61 64.03(17)
C65 Rh3 C61 38.39(17)
C63 Rh3 C61 63.77(17)
C62 Rh3 C61 37.85(17)
C64 Rh3 S3 137.51(13)
C65 Rh3 S3 106.17(12)
C63 Rh3 S3 167.21(11)
C62 Rh3 S3 131.58(13)
C61 Rh3 S3 103.49(12)
C64 Rh3 S4 109.46(13)
C65 Rh3 S4 140.80(13)
C63 Rh3 S4 105.54(11)
C62 Rh3 S4 132.12(13)
C61 Rh3 S4 169.15(12)
S3 Rh3 S4 87.14(4)
C64 Rh3 Rh4 162.20(13)
C65 Rh3 Rh4 159.63(13)
C63 Rh3 Rh4 129.93(11)
C62 Rh3 Rh4 117.97(12)
C61 Rh3 Rh4 129.39(12)
S3 Rh3 Rh4 56.40(3)
S4 Rh3 Rh4 55.17(3)
P3 Rh4 P4 100.21(4)
P3 Rh4 S4 89.51(4)
P4 Rh4 S4 167.67(4)
P3 Rh4 S3 166.68(4)
P4 Rh4 S3 88.20(3)
S4 Rh4 S3 83.69(3)
P3 Rh4 Rh3 114.13(3)
P4 Rh4 Rh3 126.92(3)
S4 Rh4 Rh3 53.55(3)
S3 Rh4 Rh3 52.79(2)
B9 S1 Rh2 103.84(14)
B9 S1 Rh1 92.27(14)
Rh2 S1 Rh1 71.32(3)
B12 S2 Rh2 103.16(13)
B12 S2 Rh1 91.84(14)
Rh2 S2 Rh1 70.46(3)
B19 S3 Rh3 103.77(14)
B19 S3 Rh4 93.58(15)
Rh3 S3 Rh4 70.81(3)
B22 S4 Rh3 103.24(14)
B22 S4 Rh4 91.64(13)
Rh3 S4 Rh4 71.28(3)

loop_
_geom_bond_atom_site_label_1
_geom_bond_atom_site_label_2
_geom_bond_distance
B3 B10 1.733(7)
B3 C1 1.749(7)
B3 C2 1.771(7)
B3 B11 1.824(7)
B3 B4 1.843(7)
B3 H3 1.1000
B4 C1 1.725(7)
B4 B9 1.741(7)
B4 B10 1.752(6)
B4 B5 1.814(8)
B4 H4 1.1006
B5 C1 1.745(7)
B5 B8 1.749(8)
B5 B9 1.753(7)
B5 B6 1.796(8)
B5 H5 1.1009
B6 C2 1.713(7)
B6 C1 1.753(8)
B6 B8 1.772(7)
B6 B7 1.803(7)
B6 H6 1.0998
B7 C2 1.712(7)
B7 B8 1.798(7)
B7 B12 1.805(7)
B7 B11 1.814(8)
B7 H7 1.0998
B8 B9 1.785(7)
B8 B12 1.813(6)
B8 H8 1.0994
B9 B12 1.739(6)
B9 B10 1.774(7)
B9 S1 1.897(5)
B10 B12 1.763(7)
B10 B11 1.802(7)
B10 H10 1.0998
B11 C2 1.741(6)
B11 B12 1.799(7)
B11 H11 1.1010
B12 S2 1.877(5)
B13 C60 1.711(6)
B13 B21 1.716(8)
B13 C59 1.748(6)
B13 B20 1.756(7)
B13 B14 1.801(7)
B13 H13 1.1004
B14 C59 1.698(5)
B14 B19 1.752(7)
B14 B20 1.755(7)
B14 B15 1.793(7)
B14 H14 1.1004
B15 C59 1.717(5)
B15 B16 1.731(7)
B15 B18 1.759(7)
B15 B19 1.764(7)
B15 H15 1.1013
B16 C59 1.678(6)
B16 C60 1.733(5)
B16 B18 1.733(7)
B16 B17 1.822(8)
B16 H16 1.1003
B17 C60 1.698(5)
B17 B22 1.789(7)
B17 B18 1.790(7)
B17 B21 1.804(8)
B17 H17 1.0988
B18 B19 1.799(6)
B18 B22 1.808(7)
B18 H18 1.1013
B19 B22 1.746(7)
B19 B20 1.800(6)
B19 S3 1.903(5)
B20 B21 1.776(7)
B20 B22 1.798(7)
B20 H20 1.0993
B21 C60 1.651(5)
B21 B22 1.831(6)
B21 H21 1.1001
B22 S4 1.888(5)
C1 C2 1.605(6)
C1 H1 1.0995
C2 H2 1.0985
C13 C17 1.390(6)
C13 C14 1.436(6)
C13 C18 1.539(6)
C13 Rh2 2.163(4)
C14 C15 1.412(6)
C14 C19 1.483(6)
C14 Rh2 2.204(4)
C15 C16 1.431(6)
C15 C20 1.508(6)
C15 Rh2 2.188(4)
C16 C17 1.451(7)
C16 C21 1.502(5)
C16 Rh2 2.144(4)
C17 C22 1.658(5)
C17 Rh2 2.156(4)
C18 H18A 0.9600
C18 H18B 0.9600
C18 H18C 0.9600
C19 H19A 0.9600
C19 H19B 0.9600
C19 H19C 0.9600
C20 H20A 0.9600
C20 H20B 0.9600
C20 H20C 0.9600
C21 H21A 0.9600
C21 H21B 0.9600
C21 H21C 0.9600
C22 H22A 0.9600
C22 H22B 0.9600
C22 H22C 0.9600
C23 C24 1.3900
C23 C28 1.3900
C23 P1 1.872(2)
C24 C25 1.3900
C24 H24 0.9300
C25 C26 1.3900
C25 H25 0.9300
C26 C27 1.3900
C26 H26 0.9300
C27 C28 1.3900
C27 H27 0.9300
C28 H28 0.9300
C29 C30 1.395(6)
C29 C34 1.407(6)
C29 P1 1.838(4)
C30 C31 1.397(6)
C30 H30 0.9300
C31 C32 1.292(7)
C31 H31 0.9300
C32 C33 1.412(8)
C32 H32 0.9300
C33 C34 1.364(6)
C33 H33 0.9300
C34 H34 0.9300
C35 C36 1.386(6)
C35 C40 1.412(6)
C35 P1 1.819(4)
C36 C37 1.416(6)
C36 H36 0.9300
C37 C38 1.356(7)
C37 H37 0.9300
C38 C39 1.403(7)
C38 H38 0.9300
C39 C40 1.376(6)
C39 H39 0.9300
C40 H40 0.9300
C41 C42 1.376(6)
C41 C46 1.411(6)
C41 P2 1.820(4)
C42 C43 1.436(7)
C42 H42 0.9300
C43 C44 1.343(8)
C43 H43 0.9300
C44 C45 1.411(8)
C44 H44 0.9300
C45 C46 1.398(6)
C45 H45 0.9300
C46 H46 0.9300
C47 C52 1.403(5)
C47 C48 1.420(6)
C47 P2 1.796(4)
C48 C49 1.416(6)
C48 H48 0.9300
C49 C50 1.351(7)
C49 H49 0.9300
C50 C51 1.386(7)
C50 H50 0.9300
C51 C52 1.374(6)
C51 H51 0.9300
C52 H52 0.9300
C53 C54 1.387(6)
C53 C58 1.404(6)
C53 P2 1.841(4)
C54 C55 1.345(6)
C54 H54 0.9300
C55 C56 1.412(7)
C55 H55 0.9300
C56 C57 1.334(7)
C56 H56 0.9300
C57 C58 1.376(6)
C57 H57 0.9300
C58 H58 0.9300
C59 C60 1.645(6)
C59 H59 1.1001
C60 H60 1.1010
C61 C62 1.422(7)
C61 C65 1.427(6)
C61 C66 1.476(7)
C61 Rh3 2.198(4)
C62 C63 1.386(6)
C62 C67 1.500(6)
C62 Rh3 2.186(4)
C63 C64 1.471(6)
C63 C68 1.483(6)
C63 Rh3 2.179(4)
C64 C65 1.397(6)
C64 C69 1.507(6)
C64 Rh3 2.136(4)
C65 C70 1.529(6)
C65 Rh3 2.138(4)
C66 H66A 0.9600
C66 H66B 0.9600
C66 H66C 0.9600
C67 H67A 0.9600
C67 H67B 0.9600
C67 H67C 0.9600
C68 H68A 0.9600
C68 H68B 0.9600
C68 H68C 0.9600
C69 H69A 0.9600
C69 H69B 0.9600
C69 H69C 0.9600
C70 H70A 0.9600
C70 H70B 0.9600
C70 H70C 0.9600
C71 C72 1.369(6)
C71 C76 1.372(6)
C71 P3 1.844(4)
C72 C73 1.421(6)
C72 H72 0.9300
C73 C74 1.378(7)
C73 H73 0.9300
C74 C75 1.412(7)
C74 H74 0.9300
C75 C76 1.429(6)
C75 H75 0.9300
C76 H76 0.9300
C77 C78 1.376(6)
C77 C82 1.400(5)
C77 P3 1.848(4)
C78 C79 1.330(6)
C78 H78 0.9300
C79 C80 1.387(7)
C79 H79 0.9300
C80 C81 1.407(5)
C80 H80 0.9300
C81 C82 1.342(6)
C81 H81 0.9300
C82 H82 0.9300
C83 C84 1.413(6)
C83 C88 1.440(6)
C83 P3 1.831(4)
C84 C85 1.383(6)
C84 H84 0.9300
C85 C86 1.350(6)
C85 H85 0.9300
C86 C87 1.414(7)
C86 H86 0.9300
C87 C88 1.359(6)
C87 H87 0.9300
C88 H88 0.9300
C89 C94 1.370(6)
C89 C90 1.389(6)
C89 P4 1.834(4)
C90 C91 1.413(6)
C90 H90 0.9300
C91 C92 1.384(7)
C91 H91 0.9300
C92 C93 1.329(7)
C92 H92 0.9300
C93 C94 1.385(7)
C93 H93 0.9300
C94 H94 0.9300
C95 C96 1.372(6)
C95 C100 1.392(6)
C95 P4 1.825(4)
C96 C97 1.418(6)
C96 H96 0.9300
C97 C98 1.384(7)
C97 H97 0.9300
C98 C99 1.428(7)
C98 H98 0.9300
C99 C100 1.374(6)
C99 H99 0.9300
C100 H100 0.9300
C101 C102 1.382(6)
C101 C106 1.400(6)
C101 P4 1.850(4)
C102 C103 1.430(7)
C102 H102 0.9300
C103 C104 1.336(8)
C103 H103 0.9300
C104 C105 1.389(7)
C104 H104 0.9300
C105 C106 1.333(6)
C105 H105 0.9300
C106 H106 0.9300
F1 P5 1.580(4)
F2 P5 1.513(4)
F3 P5 1.568(3)
F4 P5 1.518(4)
F5 P5 1.602(4)
F6 P5 1.532(4)
F7 P6 1.623(3)
F8 P6 1.453(3)
F9 P6 1.503(3)
F10 P6 1.579(3)
F11 P6 1.594(3)
F12 P6 1.613(3)
P1 Rh1 2.2842(11)
P2 Rh1 2.3281(10)
P3 Rh4 2.2864(11)
P4 Rh4 2.3198(10)
Rh1 S1 2.3964(10)
Rh1 S2 2.4503(10)
Rh1 Rh2 2.7678(4)
Rh2 S2 2.3451(10)
Rh2 S1 2.3508(10)
Rh3 S3 2.3314(10)
Rh3 S4 2.3482(10)
Rh3 Rh4 2.7648(5)
Rh4 S4 2.3962(10)
Rh4 S3 2.4383(10)

loop_
_platon_squeeze_void_nr
_platon_squeeze_void_average_x
_platon_squeeze_void_average_y
_platon_squeeze_void_average_z
_platon_squeeze_void_volume
_platon_squeeze_void_count_electrons
_platon_squeeze_void_content
1 0.500 0.000 0.000 315 24 ' '
2 0.262 0.000 0.020 9 1 ' '
3 1.000 -0.028 0.333 1589 121 ' '
4 0.500 0.000 0.500 86 7 ' '
5 0.738 0.000 0.980 9 1 ' '
6 0.500 0.500 0.500 315 24 ' '
7 0.500 0.500 0.000 86 7 ' '
8 0.738 0.500 0.480 9 1 ' '
9 0.262 0.500 0.520 9 1 ' '
